data_7240496
loop_
_publ_author_name
'Huski\'c, Igor'
'Arhangelskis, Mihails'
'Fri\<s\<ci\'c, Tomislav'

_publ_section_title
;
 Solvent-free ageing reactions of rare earth element oxides: from
 geomimetic synthesis of new metal--organic materials towards a simple,
 environmentally friendly separation of scandium
;
_journal_issue 13
_journal_name_full 'Green Chemistry'
_journal_page_first 4364
_journal_page_last 4375
_journal_paper_doi 10.1039/D0GC00454E
_journal_volume 22
_journal_year 2020
_chemical_compound_source synthetic
_chemical_formula_moiety '3K+, [ScC6O12]3-, 2[H2O]'
_chemical_formula_sum 'C6 H8 K3 O16 Sc'
_chemical_formula_weight 498.38
_chemical_name_systematic 'Potassium scandium oxalate'
_space_group_crystal_system monoclinic
_space_group_IT_number 15
_space_group_name_Hall '-C 2yc'
_space_group_name_H-M_alt 'C 1 2/c 1'
_atom_sites_solution_hydrogens difmap
_audit_creation_method SHELXL-2018/3
_audit_update_record
;
2019-11-04 deposited with the CCDC.	2020-05-08 downloaded from the CCDC.
;
_cell_angle_alpha 90
_cell_angle_beta 111.900(2)
_cell_angle_gamma 90
_cell_formula_units_Z 4
_cell_length_a 11.4151(8)
_cell_length_b 12.6781(9)
_cell_length_c 11.4093(8)
_cell_measurement_reflns_used 19621
_cell_measurement_temperature 100(2)
_cell_measurement_theta_max 55.006
_cell_measurement_theta_min 5.005
_cell_volume 1532.02(19)
_computing_cell_refinement 'SAINT V8.35A, Bruker-AXS'
_computing_data_collection 'APEX 2, Bruker-AXS'
_computing_data_reduction 'SAINT V8.35A, Bruker-AXS'
_computing_structure_refinement 'SHELXL-2018/3 (Sheldrick, 2018)'
_computing_structure_solution 'SHELXT 2014/4 (Sheldrick, 2014)'
_diffrn_ambient_temperature 100
_diffrn_measured_fraction_theta_full 0.978
_diffrn_measured_fraction_theta_max 0.983
_diffrn_measurement_device_type 'Bruker PHOTON 100 CMOS'
_diffrn_measurement_method 'omega scans'
_diffrn_radiation_probe x-ray
_diffrn_radiation_type MoK\a
_diffrn_radiation_wavelength 0.71073
_diffrn_reflns_av_R_equivalents 0.0227
_diffrn_reflns_av_unetI/netI 0.0110
_diffrn_reflns_Laue_measured_fraction_full 0.978
_diffrn_reflns_Laue_measured_fraction_max 0.983
_diffrn_reflns_limit_h_max 14
_diffrn_reflns_limit_h_min -14
_diffrn_reflns_limit_k_max 16
_diffrn_reflns_limit_k_min -16
_diffrn_reflns_limit_l_max 14
_diffrn_reflns_limit_l_min -14
_diffrn_reflns_number 18855
_diffrn_reflns_point_group_measured_fraction_full 0.978
_diffrn_reflns_point_group_measured_fraction_max 0.983
_diffrn_reflns_theta_full 25.242
_diffrn_reflns_theta_max 27.534
_diffrn_reflns_theta_min 2.687
_diffrn_source 'sealed x-ray tube'
_exptl_absorpt_coefficient_mu 1.385
_exptl_absorpt_correction_T_max 0.7456
_exptl_absorpt_correction_T_min 0.6898
_exptl_absorpt_correction_type multi-scan
_exptl_absorpt_process_details 'SADABS-2012/1, G. Sheldrick'
_exptl_crystal_colour colourless
_exptl_crystal_density_diffrn 2.161
_exptl_crystal_description 'monoclinic block'
_exptl_crystal_F_000 1000
_exptl_crystal_recrystallization_method water
_exptl_crystal_size_max 0.5
_exptl_crystal_size_mid 0.3
_exptl_crystal_size_min 0.2
_refine_diff_density_max 0.626
_refine_diff_density_min -0.367
_refine_diff_density_rms 0.059
_refine_ls_extinction_method none
_refine_ls_goodness_of_fit_ref 1.102
_refine_ls_hydrogen_treatment refall
_refine_ls_matrix_type full
_refine_ls_number_parameters 135
_refine_ls_number_reflns 1741
_refine_ls_number_restraints 0
_refine_ls_restrained_S_all 1.102
_refine_ls_R_factor_all 0.0184
_refine_ls_R_factor_gt 0.0180
_refine_ls_shift/su_max 0.001
_refine_ls_shift/su_mean 0.000
_refine_ls_structure_factor_coef Fsqd
_refine_ls_weighting_details 'w=1/[\s^2^(Fo^2^)+(0.0254P)^2^+1.5421P] where P=(Fo^2^+2Fc^2^)/3'
_refine_ls_weighting_scheme calc
_refine_ls_wR_factor_gt 0.0474
_refine_ls_wR_factor_ref 0.0478
_reflns_Friedel_coverage 0.000
_reflns_number_gt 1719
_reflns_number_total 1741
_reflns_threshold_expression 'I > 2\s(I)'
_cod_data_source_file d0gc00454e1.cif
_cod_data_source_block K3ScOx3
_cod_depositor_comments
;Adding full bibliography for 7240489--7240496.cif.

 Adding full bibliography for 7240489--7240496.cif.
;
_cod_original_sg_symbol_Hall '-C 2yn'
_cod_original_sg_symbol_H-M 'C 2/c'
_cod_database_code 7240496
_shelx_shelxl_version_number 2018/3
_shelx_space_group_comment
;
The symmetry employed for this shelxl refinement is uniquely defined
by the following loop, which should always be used as a source of
symmetry information in preference to the above space-group names.
They are only intended as comments.
;

loop_
_space_group_symop_operation_xyz
'x, y, z'
'-x, y, -z+1/2'
'x+1/2, y+1/2, z'
'-x+1/2, y+1/2, -z+1/2'
'-x, -y, -z'
'x, -y, z-1/2'
'-x+1/2, -y+1/2, -z'
'x+1/2, -y+1/2, z-1/2'

loop_
_atom_site_label
_atom_site_type_symbol
_atom_site_fract_x
_atom_site_fract_y
_atom_site_fract_z
_atom_site_U_iso_or_equiv
_atom_site_adp_type
_atom_site_occupancy
_atom_site_site_symmetry_order
_atom_site_calc_flag
_atom_site_refinement_flags_posn
_atom_site_refinement_flags_adp
_atom_site_refinement_flags_occupancy
_atom_site_disorder_assembly
_atom_site_disorder_group
Sc1 Sc 0.500000 0.56058(2) 0.750000 0.00465(8) Uani 1 2 d S T P . .
K1 K 0.500000 0.23448(2) 0.750000 0.00878(9) Uani 1 2 d S T P . .
O1 O 0.46675(7) 0.42628(6) 0.61277(7) 0.00731(15) Uani 1 1 d . . . . .
C1 C 0.48083(9) 0.44380(7) 0.51031(10) 0.0057(2) Uani 1 1 d . . . . .
O2 O 0.46548(7) 0.38015(6) 0.42208(7) 0.00771(15) Uani 1 1 d . . . . .
C2 C 0.25800(10) 0.68673(9) 0.65758(9) 0.0079(2) Uani 1 1 d . . . . .
O3 O 0.30588(7) 0.50597(6) 0.70645(7) 0.00931(16) Uani 1 1 d . . . . .
C3 C 0.21698(10) 0.57230(9) 0.67231(10) 0.0084(2) Uani 1 1 d . . . . .
H3 H 0.7303(19) 0.1081(15) 0.3853(19) 0.029(5) Uiso 1 1 d . . . . .
H4 H 0.663(2) 0.0376(17) 0.317(2) 0.041(6) Uiso 1 1 d . . . . .
O4 O 0.37563(7) 0.69729(6) 0.68176(7) 0.00811(15) Uani 1 1 d . . . . .
O5 O 0.17768(8) 0.75776(7) 0.62596(8) 0.01306(17) Uani 1 1 d . . . . .
O7 O 0.31270(9) 0.14710(7) 0.53583(9) 0.01461(17) Uani 1 1 d . . . . .
O6 O 0.10405(8) 0.55406(6) 0.65353(8) 0.01293(17) Uani 1 1 d . . . . .
H2 H 0.314(2) 0.0813(18) 0.549(2) 0.042(6) Uiso 1 1 d . . . . .
K2 K 0.47908(2) 0.16527(2) 0.41175(2) 0.01028(8) Uani 1 1 d . . . . .
H1 H 0.244(3) 0.159(2) 0.494(3) 0.060(8) Uiso 1 1 d . . . . .
O8 O 0.68034(10) 0.06552(7) 0.38664(10) 0.0198(2) Uani 1 1 d . . . . .

loop_
_atom_site_aniso_label
_atom_site_aniso_U_11
_atom_site_aniso_U_22
_atom_site_aniso_U_33
_atom_site_aniso_U_23
_atom_site_aniso_U_13
_atom_site_aniso_U_12
Sc1 0.00635(14) 0.00412(13) 0.00387(13) 0.000 0.00234(10) 0.000
K1 0.00969(15) 0.00850(16) 0.00867(15) 0.000 0.00401(12) 0.000
O1 0.0110(4) 0.0062(3) 0.0059(3) 0.0001(3) 0.0045(3) -0.0007(3)
C1 0.0041(4) 0.0062(5) 0.0063(4) 0.0005(3) 0.0014(4) 0.0009(3)
O2 0.0118(4) 0.0060(3) 0.0061(3) -0.0008(3) 0.0042(3) -0.0006(3)
C2 0.0094(5) 0.0099(5) 0.0050(4) 0.0000(4) 0.0034(4) 0.0002(4)
O3 0.0097(4) 0.0081(3) 0.0101(4) -0.0002(3) 0.0037(3) -0.0006(3)
C3 0.0101(5) 0.0105(5) 0.0053(4) -0.0017(4) 0.0038(4) -0.0013(4)
O4 0.0075(3) 0.0083(3) 0.0089(3) 0.0024(3) 0.0034(3) 0.0006(3)
O5 0.0103(4) 0.0127(4) 0.0170(4) 0.0039(3) 0.0062(3) 0.0042(3)
O7 0.0111(4) 0.0124(4) 0.0184(4) 0.0023(3) 0.0033(3) -0.0008(3)
O6 0.0088(4) 0.0146(4) 0.0165(4) -0.0023(3) 0.0060(3) -0.0023(3)
K2 0.01277(13) 0.00756(12) 0.01106(12) 0.00035(8) 0.00508(9) -0.00035(8)
O8 0.0338(5) 0.0106(4) 0.0211(5) -0.0020(3) 0.0174(4) 0.0010(4)

loop_
_atom_type_symbol
_atom_type_description
_atom_type_scat_dispersion_real
_atom_type_scat_dispersion_imag
_atom_type_scat_source
C C 0.0033 0.0016 'International Tables Vol C Tables 4.2.6.8 and 6.1.1.4'
O O 0.0106 0.0060 'International Tables Vol C Tables 4.2.6.8 and 6.1.1.4'
K K 0.2009 0.2494 'International Tables Vol C Tables 4.2.6.8 and 6.1.1.4'
Sc Sc 0.2519 0.3716 'International Tables Vol C Tables 4.2.6.8 and 6.1.1.4'
H H 0.0000 0.0000 'International Tables Vol C Tables 4.2.6.8 and 6.1.1.4'

loop_
_geom_angle_atom_site_label_1
_geom_angle_atom_site_label_2
_geom_angle_atom_site_label_3
_geom_angle
_geom_angle_site_symmetry_1
_geom_angle_site_symmetry_3
_geom_angle_publ_flag
O4 Sc1 O4 75.44(4) . 2_656 ?
O4 Sc1 O3 142.73(3) . 2_656 ?
O4 Sc1 O3 72.75(3) 2_656 2_656 ?
O4 Sc1 O3 72.75(3) . . ?
O4 Sc1 O3 142.73(3) 2_656 . ?
O3 Sc1 O3 143.21(4) 2_656 . ?
O4 Sc1 O1 139.95(3) . 2_656 ?
O4 Sc1 O1 115.66(3) 2_656 2_656 ?
O3 Sc1 O1 73.10(3) 2_656 2_656 ?
O3 Sc1 O1 79.20(3) . 2_656 ?
O4 Sc1 O1 115.66(3) . . ?
O4 Sc1 O1 139.95(3) 2_656 . ?
O3 Sc1 O1 79.20(3) 2_656 . ?
O3 Sc1 O1 73.10(3) . . ?
O1 Sc1 O1 81.50(4) 2_656 . ?
O4 Sc1 O2 75.34(3) . 6_566 ?
O4 Sc1 O2 74.29(3) 2_656 6_566 ?
O3 Sc1 O2 113.27(3) 2_656 6_566 ?
O3 Sc1 O2 79.27(3) . 6_566 ?
O1 Sc1 O2 71.76(3) 2_656 6_566 ?
O1 Sc1 O2 144.56(3) . 6_566 ?
O4 Sc1 O2 74.29(3) . 5_666 ?
O4 Sc1 O2 75.34(3) 2_656 5_666 ?
O3 Sc1 O2 79.28(3) 2_656 5_666 ?
O3 Sc1 O2 113.27(3) . 5_666 ?
O1 Sc1 O2 144.56(3) 2_656 5_666 ?
O1 Sc1 O2 71.76(3) . 5_666 ?
O2 Sc1 O2 141.33(4) 6_566 5_666 ?
O4 Sc1 K2 48.06(2) . 6_566 ?
O4 Sc1 K2 44.62(2) 2_656 6_566 ?
O3 Sc1 K2 113.60(2) 2_656 6_566 ?
O3 Sc1 K2 98.64(2) . 6_566 ?
O1 Sc1 K2 111.22(2) 2_656 6_566 ?
O1 Sc1 K2 163.72(2) . 6_566 ?
O2 Sc1 K2 41.47(2) 6_566 6_566 ?
O2 Sc1 K2 99.88(2) 5_666 6_566 ?
O4 Sc1 K2 44.62(2) . 5_666 ?
O4 Sc1 K2 48.06(2) 2_656 5_666 ?
O3 Sc1 K2 98.64(2) 2_656 5_666 ?
O3 Sc1 K2 113.60(2) . 5_666 ?
O1 Sc1 K2 163.72(2) 2_656 5_666 ?
O1 Sc1 K2 111.22(2) . 5_666 ?
O2 Sc1 K2 99.88(2) 6_566 5_666 ?
O2 Sc1 K2 41.47(2) 5_666 5_666 ?
K2 Sc1 K2 58.517(9) 6_566 5_666 ?
O4 Sc1 K1 142.28(2) . . ?
O4 Sc1 K1 142.28(2) 2_656 . ?
O3 Sc1 K1 71.60(2) 2_656 . ?
O3 Sc1 K1 71.61(2) . . ?
O1 Sc1 K1 40.75(2) 2_656 . ?
O1 Sc1 K1 40.75(2) . . ?
O2 Sc1 K1 109.33(2) 6_566 . ?
O2 Sc1 K1 109.33(2) 5_666 . ?
K2 Sc1 K1 150.742(4) 6_566 . ?
K2 Sc1 K1 150.742(4) 5_666 . ?
O7 K1 O7 133.49(4) . 2_656 ?
O7 K1 O1 87.49(2) . . ?
O7 K1 O1 136.05(3) 2_656 . ?
O7 K1 O1 136.05(3) . 2_656 ?
O7 K1 O1 87.49(2) 2_656 2_656 ?
O1 K1 O1 62.20(3) . 2_656 ?
O7 K1 O5 93.43(3) . 3_545 ?
O7 K1 O5 91.19(3) 2_656 3_545 ?
O1 K1 O5 67.44(2) . 3_545 ?
O1 K1 O5 102.05(2) 2_656 3_545 ?
O7 K1 O5 91.19(3) . 4_546 ?
O7 K1 O5 93.43(3) 2_656 4_546 ?
O1 K1 O5 102.05(2) . 4_546 ?
O1 K1 O5 67.44(2) 2_656 4_546 ?
O5 K1 O5 168.27(4) 3_545 4_546 ?
O7 K1 O6 74.85(3) . 4_546 ?
O7 K1 O6 69.73(3) 2_656 4_546 ?
O1 K1 O6 150.88(2) . 4_546 ?
O1 K1 O6 116.40(2) 2_656 4_546 ?
O5 K1 O6 135.30(3) 3_545 4_546 ?
O5 K1 O6 56.39(2) 4_546 4_546 ?
O7 K1 O6 69.73(3) . 3_545 ?
O7 K1 O6 74.85(3) 2_656 3_545 ?
O1 K1 O6 116.40(2) . 3_545 ?
O1 K1 O6 150.88(2) 2_656 3_545 ?
O5 K1 O6 56.39(2) 3_545 3_545 ?
O5 K1 O6 135.30(3) 4_546 3_545 ?
O6 K1 O6 79.33(3) 4_546 3_545 ?
O7 K1 C2 75.10(3) . 4_546 ?
O7 K1 C2 96.99(3) 2_656 4_546 ?
O1 K1 C2 110.89(2) . 4_546 ?
O1 K1 C2 86.39(2) 2_656 4_546 ?
O5 K1 C2 168.53(2) 3_545 4_546 ?
O5 K1 C2 19.09(2) 4_546 4_546 ?
O6 K1 C2 42.63(2) 4_546 4_546 ?
O6 K1 C2 118.15(3) 3_545 4_546 ?
O7 K1 C2 96.99(3) . 3_545 ?
O7 K1 C2 75.10(3) 2_656 3_545 ?
O1 K1 C2 86.39(2) . 3_545 ?
O1 K1 C2 110.89(2) 2_656 3_545 ?
O5 K1 C2 19.09(2) 3_545 3_545 ?
O5 K1 C2 168.53(2) 4_546 3_545 ?
O6 K1 C2 118.15(3) 4_546 3_545 ?
O6 K1 C2 42.63(2) 3_545 3_545 ?
C2 K1 C2 160.26(4) 4_546 3_545 ?
O7 K1 K2 45.554(19) . . ?
O7 K1 K2 121.44(2) 2_656 . ?
O1 K1 K2 72.486(16) . . ?
O1 K1 K2 133.508(17) 2_656 . ?
O5 K1 K2 47.881(18) 3_545 . ?
O5 K1 K2 135.801(17) 4_546 . ?
O6 K1 K2 108.044(19) 4_546 . ?
O6 K1 K2 48.842(17) 3_545 . ?
C2 K1 K2 120.654(17) 4_546 . ?
C2 K1 K2 54.024(17) 3_545 . ?
O7 K1 K2 121.44(2) . 2_656 ?
O7 K1 K2 45.553(19) 2_656 2_656 ?
O1 K1 K2 133.508(17) . 2_656 ?
O1 K1 K2 72.486(16) 2_656 2_656 ?
O5 K1 K2 135.800(17) 3_545 2_656 ?
O5 K1 K2 47.881(18) 4_546 2_656 ?
O6 K1 K2 48.842(17) 4_546 2_656 ?
O6 K1 K2 108.044(18) 3_545 2_656 ?
C2 K1 K2 54.025(17) 4_546 2_656 ?
C2 K1 K2 120.654(17) 3_545 2_656 ?
K2 K1 K2 153.843(12) . 2_656 ?
C1 O1 Sc1 117.83(6) . . ?
C1 O1 K1 128.79(6) . . ?
Sc1 O1 K1 108.15(3) . . ?
O2 C1 O1 127.32(9) . . ?
O2 C1 C1 115.99(11) . 5_666 ?
O1 C1 C1 116.69(11) . 5_666 ?
C1 O2 Sc1 117.73(7) . 5_666 ?
C1 O2 K2 133.21(7) . . ?
Sc1 O2 K2 105.17(3) 5_666 . ?
O5 C2 O4 126.36(10) . . ?
O5 C2 C3 119.37(9) . . ?
O4 C2 C3 114.27(9) . . ?
O5 C2 K2 56.70(6) . 3_455 ?
O4 C2 K2 141.22(7) . 3_455 ?
C3 C2 K2 77.63(5) . 3_455 ?
O5 C2 K1 49.71(5) . 3_455 ?
O4 C2 K1 147.89(7) . 3_455 ?
C3 C2 K1 79.00(5) . 3_455 ?
K2 C2 K1 68.23(2) 3_455 3_455 ?
C3 O3 Sc1 119.16(7) . . ?
O6 C3 O3 126.15(10) . . ?
O6 C3 C2 119.26(10) . . ?
O3 C3 C2 114.56(9) . . ?
O6 C3 K2 58.48(6) . 3_455 ?
O3 C3 K2 142.00(7) . 3_455 ?
C2 C3 K2 75.90(5) . 3_455 ?
C2 O4 Sc1 119.02(7) . . ?
C2 O4 K2 133.79(7) . 5_666 ?
Sc1 O4 K2 102.97(3) . 5_666 ?
C2 O4 K2 106.85(6) . 6_566 ?
Sc1 O4 K2 99.04(3) . 6_566 ?
K2 O4 K2 83.05(2) 5_666 6_566 ?
C2 O5 K1 111.20(7) . 3_455 ?
C2 O5 K2 102.31(7) . 3_455 ?
K1 O5 K2 84.27(2) 3_455 3_455 ?
K2 O7 K1 88.12(3) . . ?
K2 O7 H2 101.5(15) . . ?
K1 O7 H2 105.9(15) . . ?
K2 O7 H1 113(2) . . ?
K1 O7 H1 137.9(19) . . ?
H2 O7 H1 105(2) . . ?
C3 O6 K2 115.71(7) . 7_556 ?
C3 O6 K2 100.39(7) . 3_455 ?
K2 O6 K2 102.55(3) 7_556 3_455 ?
C3 O6 K1 108.91(7) . 3_455 ?
K2 O6 K1 133.27(3) 7_556 3_455 ?
K2 O6 K1 81.82(2) 3_455 3_455 ?
O8 K2 O2 122.00(3) . . ?
O8 K2 O7 141.22(3) . . ?
O2 K2 O7 90.00(3) . . ?
O8 K2 O4 67.47(3) . 5_666 ?
O2 K2 O4 57.40(2) . 5_666 ?
O7 K2 O4 147.32(3) . 5_666 ?
O8 K2 O5 81.45(3) . 3_545 ?
O2 K2 O5 66.33(2) . 3_545 ?
O7 K2 O5 94.17(3) . 3_545 ?
O4 K2 O5 71.85(2) 5_666 3_545 ?
O8 K2 O6 74.94(3) . 7_556 ?
O2 K2 O6 159.13(3) . 7_556 ?
O7 K2 O6 80.38(3) . 7_556 ?
O4 K2 O6 130.98(2) 5_666 7_556 ?
O5 K2 O6 132.42(2) 3_545 7_556 ?
O8 K2 O6 75.18(3) . 3_545 ?
O2 K2 O6 116.85(2) . 3_545 ?
O7 K2 O6 70.53(3) . 3_545 ?
O4 K2 O6 119.52(2) 5_666 3_545 ?
O5 K2 O6 56.62(2) 3_545 3_545 ?
O6 K2 O6 77.45(3) 7_556 3_545 ?
O8 K2 O4 104.44(3) . 6_565 ?
O2 K2 O4 56.56(2) . 6_565 ?
O7 K2 O4 111.97(3) . 6_565 ?
O4 K2 O4 54.28(3) 5_666 6_565 ?
O5 K2 O4 115.63(2) 3_545 6_565 ?
O6 K2 O4 110.05(2) 7_556 6_565 ?
O6 K2 O4 172.25(2) 3_545 6_565 ?
O8 K2 C2 63.58(3) . 3_545 ?
O2 K2 C2 86.28(3) . 3_545 ?
O7 K2 C2 101.30(3) . 3_545 ?
O4 K2 C2 76.32(2) 5_666 3_545 ?
O5 K2 C2 20.99(2) 3_545 3_545 ?
O6 K2 C2 113.66(3) 7_556 3_545 ?
O6 K2 C2 44.33(2) 3_545 3_545 ?
O4 K2 C2 128.38(2) 6_565 3_545 ?
O8 K2 C3 60.17(3) . 3_545 ?
O2 K2 C3 110.32(3) . 3_545 ?
O7 K2 C3 90.03(3) . 3_545 ?
O4 K2 C3 98.71(2) 5_666 3_545 ?
O5 K2 C3 44.21(2) 3_545 3_545 ?
O6 K2 C3 88.32(3) 7_556 3_545 ?
O6 K2 C3 21.13(2) 3_545 3_545 ?
O4 K2 C3 152.95(2) 6_565 3_545 ?
C2 K2 C3 26.47(2) 3_545 3_545 ?
O8 K2 K1 117.88(2) . . ?
O2 K2 K1 73.440(17) . . ?
O7 K2 K1 46.323(19) . . ?
O4 K2 K1 113.756(17) 5_666 . ?
O5 K2 K1 47.845(17) 3_545 . ?
O6 K2 K1 111.103(18) 7_556 . ?
O6 K2 K1 49.340(17) 3_545 . ?
O4 K2 K1 126.656(17) 6_565 . ?
C2 K2 K1 57.750(18) 3_545 . ?
C3 K2 K1 58.401(19) 3_545 . ?
O8 K2 K2 59.67(2) . 2_655 ?
O2 K2 K2 94.007(16) . 2_655 ?
O7 K2 K2 146.55(2) . 2_655 ?
O4 K2 K2 49.898(16) 5_666 2_655 ?
O5 K2 K2 117.816(19) 3_545 2_655 ?
O6 K2 K2 84.382(17) 7_556 2_655 ?
O6 K2 K2 134.346(18) 3_545 2_655 ?
O4 K2 K2 47.049(15) 6_565 2_655 ?
C2 K2 K2 112.09(2) 3_545 2_655 ?
C3 K2 K2 119.21(2) 3_545 2_655 ?
K1 K2 K2 163.651(8) . 2_655 ?
O8 K2 H3 14.0(4) . . ?
O2 K2 H3 108.0(4) . . ?
O7 K2 H3 150.6(4) . . ?
O4 K2 H3 54.4(4) 5_666 . ?
O5 K2 H3 73.3(4) 3_545 . ?
O6 K2 H3 88.7(4) 7_556 . ?
O6 K2 H3 80.6(4) 3_545 . ?
O4 K2 H3 97.4(4) 6_565 . ?
C2 K2 H3 58.5(4) 3_545 . ?
C3 K2 H3 62.3(4) 3_545 . ?
K1 K2 H3 115.9(4) . . ?
K2 K2 H3 57.3(4) 2_655 . ?
O8 K2 H2 126.6(4) . . ?
O2 K2 H2 105.7(4) . . ?
O7 K2 H2 15.8(4) . . ?
O4 K2 H2 162.5(4) 5_666 . ?
O5 K2 H2 98.4(4) 3_545 . ?
O6 K2 H2 66.3(4) 7_556 . ?
O6 K2 H2 61.9(4) 3_545 . ?
O4 K2 H2 122.3(4) 6_565 . ?
C2 K2 H2 99.9(4) 3_545 . ?
C3 K2 H2 82.8(4) 3_545 . ?
K1 K2 H2 52.3(4) . . ?
K2 K2 H2 143.4(4) 2_655 . ?
H3 K2 H2 137.9(6) . . ?
K2 O8 H3 109.1(14) . . ?
K2 O8 H4 112.9(15) . . ?
H3 O8 H4 101(2) . . ?

loop_
_geom_bond_atom_site_label_1
_geom_bond_atom_site_label_2
_geom_bond_distance
_geom_bond_site_symmetry_2
_geom_bond_publ_flag
Sc1 O4 2.1911(8) . ?
Sc1 O4 2.1911(8) 2_656 ?
Sc1 O3 2.1943(8) 2_656 ?
Sc1 O3 2.1943(8) . ?
Sc1 O1 2.2475(8) 2_656 ?
Sc1 O1 2.2475(8) . ?
Sc1 O2 2.2697(8) 6_566 ?
Sc1 O2 2.2697(8) 5_666 ?
Sc1 K2 3.9838(4) 6_566 ?
Sc1 K2 3.9838(4) 5_666 ?
Sc1 K1 4.1344(5) . ?
K1 O7 2.8057(9) . ?
K1 O7 2.8057(9) 2_656 ?
K1 O1 2.8400(8) . ?
K1 O1 2.8400(8) 2_656 ?
K1 O5 2.8888(8) 3_545 ?
K1 O5 2.8888(8) 4_546 ?
K1 O6 2.9715(9) 4_546 ?
K1 O6 2.9715(9) 3_545 ?
K1 C2 3.5310(11) 4_546 ?
K1 C2 3.5310(11) 3_545 ?
K1 K2 3.8773(4) . ?
K1 K2 3.8773(4) 2_656 ?
O1 C1 1.2577(13) . ?
C1 O2 1.2505(13) . ?
C1 C1 1.5345(19) 5_666 ?
O2 K2 2.7336(8) . ?
C2 O5 1.2388(14) . ?
C2 O4 1.2731(13) . ?
C2 C3 1.5527(15) . ?
C2 K2 3.3788(11) 3_455 ?
O3 C3 1.2624(14) . ?
C3 O6 1.2471(14) . ?
C3 K2 3.4029(11) 3_455 ?
O4 K2 2.8714(8) 5_666 ?
O4 K2 3.0007(8) 6_566 ?
O5 K2 2.8904(9) 3_455 ?
O7 K2 2.7695(9) . ?
O7 H2 0.85(2) . ?
O7 H1 0.76(3) . ?
O6 K2 2.9429(9) 7_556 ?
O6 K2 2.9492(9) 3_455 ?
K2 O8 2.7296(10) . ?
K2 K2 3.8942(5) 2_655 ?
K2 H3 3.08(2) . ?
K2 H2 3.05(2) . ?
O8 H3 0.79(2) . ?
O8 H4 0.83(2) . ?
